data_4513947
loop_
_publ_author_name
'Purkey, Hans E.'
'Robarge, Kirk'
'Chen, Jinhua'
'Chen, Zhongguo'
'Corson, Laura B.'
'Ding, Charles Z.'
'DiPasquale, Antonio G.'
'Dragovich, Peter S.'
'Eigenbrot, Charles'
'Evangelista, Marie'
'Fauber, Benjamin P.'
'Gao, Zhenting'
'Ge, Hongxiu'
'Hitz, Anna'
'Ho, Qunh'
'Labadie, Sharada S.'
'Lai, Kwong Wah'
'Liu, Wenfeng'
'Liu, Yajing'
'Li, Chiho'
'Ma, Shuguang'
'Malek, Shiva'
'O'Brien, Thomas'
'Pang, Jodie'
'Peterson, David'
'Salphati, Laurent'
'Sideris, Steve'
'Ultsch, Mark'
'Wei, BinQing'
'Yen, Ivana'
'Yue, Qin'
'Zhang, Huihui'
'Zhou, Aihe'

_publ_section_title
;
 Cell Active Hydroxylactam Inhibitors of Human Lactate Dehydrogenase with
 Oral Bioavailability in Mice.
;
_journal_issue 10
_journal_name_full 'ACS medicinal chemistry letters'
_journal_page_first 896
_journal_page_last 901
_journal_paper_doi 10.1021/acsmedchemlett.6b00190
_journal_volume 7
_journal_year 2016
_chemical_absolute_configuration ad
_chemical_formula_sum 'C30 H38 Cl N3 O4 S2'
_chemical_formula_weight 604.20
_chemical_name_common compound29
_chemical_name_systematic compound29
_space_group.centring_type P

_space_group_crystal_system orthorhombic
_space_group_IT_number 19
_space_group_name_Hall 'P 2ac 2ab'
_space_group_name_H-M_alt 'P 21 21 21'
_symmetry_space_group_name_Hall 'P 2ac 2ab'
_symmetry_space_group_name_H-M 'P 21 21 21'
_atom_sites_solution_hydrogens mixed
_atom_sites_solution_primary iterative
_atom_sites_solution_secondary difmap
_audit_creation_method SHELXL-2014/7
_cell_angle_alpha 90
_cell_angle_beta 90
_cell_angle_gamma 90
_cell_formula_units_Z 4
_cell_length_a 8.7563(6)
_cell_length_b 18.1246(15)
_cell_length_c 18.7984(16)
_cell_measurement_reflns_used 9518
_cell_measurement_temperature 100(2)
_cell_measurement_theta_max 25.05
_cell_measurement_theta_min 2.17
_cell_volume 2983.4(4)
_computing_cell_refinement 'Bruker SAINT'
_computing_data_collection 'Bruker APEX2'
_computing_data_reduction 'Bruker SAINT'
_computing_molecular_graphics ORTEP-32
_computing_publication_material WinGX
_computing_structure_refinement SHELXL-2014
_computing_structure_solution SHELXT-2014
_diffrn_ambient_temperature 100(2)
_diffrn_detector_area_resol_mean 8.366
_diffrn_measured_fraction_theta_full 0.998
_diffrn_measured_fraction_theta_max 0.996
_diffrn_measurement_device_type 'Bruker APEX-II CCD'
_diffrn_measurement_method '\f and \w scans'
_diffrn_radiation_type MoK\a
_diffrn_radiation_wavelength 0.71073
_diffrn_reflns_av_R_equivalents 0.0793
_diffrn_reflns_av_unetI/netI 0.0450
_diffrn_reflns_Laue_measured_fraction_full 0.998
_diffrn_reflns_Laue_measured_fraction_max 0.996
_diffrn_reflns_limit_h_max 10
_diffrn_reflns_limit_h_min -10
_diffrn_reflns_limit_k_max 21
_diffrn_reflns_limit_k_min -21
_diffrn_reflns_limit_l_max 22
_diffrn_reflns_limit_l_min -21
_diffrn_reflns_number 55134
_diffrn_reflns_point_group_measured_fraction_full 0.999
_diffrn_reflns_point_group_measured_fraction_max 0.996
_diffrn_reflns_theta_full 25.000
_diffrn_reflns_theta_max 25.400
_diffrn_reflns_theta_min 1.561
_diffrn_source 'microfocus sealed tube'
_exptl_absorpt_coefficient_mu 0.308
_exptl_absorpt_correction_T_max 0.922
_exptl_absorpt_correction_T_min 0.866
_exptl_absorpt_correction_type multi-scan
_exptl_absorpt_process_details SADABS
_exptl_crystal_colour colorless
_exptl_crystal_density_diffrn 1.345
_exptl_crystal_description prism
_exptl_crystal_F_000 1280
_exptl_crystal_size_max 0.050
_exptl_crystal_size_mid 0.030
_exptl_crystal_size_min 0.030
_refine_diff_density_max 0.401
_refine_diff_density_min -0.309
_refine_diff_density_rms 0.054
_refine_ls_abs_structure_details
; 
 Flack x determined using 1945 quotients [(I+)-(I-)]/[(I+)+(I-)] 
 (Parsons, Flack and Wagner, Acta Cryst. B69 (2013) 249-259). 
;
_refine_ls_abs_structure_Flack 0.00(3)
_refine_ls_extinction_method none
_refine_ls_goodness_of_fit_ref 1.061
_refine_ls_hydrogen_treatment constr
_refine_ls_matrix_type full
_refine_ls_number_parameters 367
_refine_ls_number_reflns 5481
_refine_ls_number_restraints 0
_refine_ls_restrained_S_all 1.061
_refine_ls_R_factor_all 0.0473
_refine_ls_R_factor_gt 0.0411
_refine_ls_shift/su_max 0.000
_refine_ls_shift/su_mean 0.000
_refine_ls_structure_factor_coef Fsqd
_refine_ls_weighting_details 'w=1/[\s^2^(Fo^2^)+(0.0415P)^2^+1.6271P] where P=(Fo^2^+2Fc^2^)/3'
_refine_ls_weighting_scheme calc
_refine_ls_wR_factor_gt 0.0934
_refine_ls_wR_factor_ref 0.0965
_reflns_Friedel_coverage 0.766
_reflns_Friedel_fraction_full 1.000
_reflns_Friedel_fraction_max 0.997
_reflns_number_gt 4973
_reflns_number_total 5481
_reflns_threshold_expression 'I > 2\s(I)'
_cod_data_source_file ml6b00190_si_003.cif
_cod_data_source_block compound29
_cod_depositor_comments
;Adding full bibliography for 4513947.cif.

The following automatic conversions were performed:

'_space_group.centring_type' value 'primitive' was replaced with the
value 'P' as specified in the replacement file
'/home/antanas/src/cod-tools/trunk/data/replacement-values/replacement_values.lst'.

Automatic conversion script
Id: cif_fix_values 5642 2017-10-24 12:04:52Z antanas 
;
_cod_database_code 4513947
_shelx_shelxl_version_number 2014/7
_shelx_space_group_comment
; 
The symmetry employed for this shelxl refinement is uniquely defined 
by the following loop, which should always be used as a source of 
symmetry information in preference to the above space-group names. 
They are only intended as comments. 
;
_shelx_estimated_absorpt_t_min 0.985
_shelx_estimated_absorpt_t_max 0.991

loop_
_space_group_symop_operation_xyz
'x, y, z'
'-x+1/2, -y, z+1/2'
'-x, y+1/2, -z+1/2'
'x+1/2, -y+1/2, -z'

loop_
_atom_site_label
_atom_site_type_symbol
_atom_site_fract_x
_atom_site_fract_y
_atom_site_fract_z
_atom_site_U_iso_or_equiv
_atom_site_adp_type
_atom_site_occupancy
_atom_site_site_symmetry_order
_atom_site_calc_flag
_atom_site_refinement_flags_posn
_atom_site_refinement_flags_adp
C1 C 0.4208(4) 0.59418(19) 0.23551(18) 0.0186(8) Uani 1 1 d . .
C2 C 0.2580(4) 0.6137(2) 0.21370(19) 0.0203(8) Uani 1 1 d . .
H2A H 0.1860 0.5839 0.2423 0.024 Uiso 1 1 calc R U
H2B H 0.2391 0.6663 0.2249 0.024 Uiso 1 1 calc R U
C3 C 0.2252(4) 0.6009(2) 0.1356(2) 0.0227(8) Uani 1 1 d . .
C4 C 0.3495(4) 0.6133(2) 0.08982(18) 0.0196(8) Uani 1 1 d . .
C5 C 0.4988(4) 0.63583(19) 0.11590(19) 0.0199(8) Uani 1 1 d . .
C6 C 0.4521(4) 0.5121(2) 0.22429(19) 0.0200(8) Uani 1 1 d . .
C7 C 0.3448(4) 0.46055(19) 0.20819(19) 0.0225(8) Uani 1 1 d . .
H7 H 0.2386 0.4709 0.2053 0.027 Uiso 1 1 calc R U
C8 C 0.6022(5) 0.4079(2) 0.20917(19) 0.0278(9) Uani 1 1 d . .
H8 H 0.6920 0.3785 0.2072 0.033 Uiso 1 1 calc R U
C9 C 0.6012(4) 0.4805(2) 0.22449(19) 0.0242(8) Uani 1 1 d . .
H9 H 0.6910 0.5080 0.2344 0.029 Uiso 1 1 calc R U
C10 C 0.4420(4) 0.5294(2) -0.02642(19) 0.0217(8) Uani 1 1 d . .
C11 C 0.4779(4) 0.5177(2) -0.0973(2) 0.0260(9) Uani 1 1 d . .
C12 C 0.5690(5) 0.4593(2) -0.1192(2) 0.0336(10) Uani 1 1 d . .
H12 H 0.5915 0.4525 -0.1682 0.040 Uiso 1 1 calc R U
C13 C 0.6265(4) 0.4112(2) -0.0690(2) 0.0321(10) Uani 1 1 d . .
H13 H 0.6904 0.3715 -0.0832 0.038 Uiso 1 1 calc R U
C14 C 0.5902(4) 0.4211(2) 0.0025(2) 0.0289(9) Uani 1 1 d . .
H14 H 0.6282 0.3875 0.0370 0.035 Uiso 1 1 calc R U
C15 C 0.4993(4) 0.4796(2) 0.0235(2) 0.0230(8) Uani 1 1 d . .
H15 H 0.4755 0.4858 0.0725 0.028 Uiso 1 1 calc R U
C16 C 0.4464(4) 0.61612(19) 0.31278(19) 0.0178(7) Uani 1 1 d . .
C17 C 0.3918(4) 0.5719(2) 0.36762(19) 0.0228(8) Uani 1 1 d . .
H17 H 0.3451 0.5261 0.3562 0.027 Uiso 1 1 calc R U
C18 C 0.4034(4) 0.59228(19) 0.43792(19) 0.0210(8) Uani 1 1 d . .
H18 H 0.3623 0.5611 0.4737 0.025 Uiso 1 1 calc R U
C19 C 0.4747(4) 0.6582(2) 0.45753(19) 0.0204(8) Uani 1 1 d . .
C20 C 0.5294(4) 0.7029(2) 0.4028(2) 0.0244(9) Uani 1 1 d . .
H20 H 0.5778 0.7483 0.4142 0.029 Uiso 1 1 calc R U
C21 C 0.5144(4) 0.6823(2) 0.33200(19) 0.0215(8) Uani 1 1 d . .
H21 H 0.5516 0.7142 0.2959 0.026 Uiso 1 1 calc R U
C22 C 0.4991(5) 0.6172(2) 0.58100(19) 0.0280(9) Uani 1 1 d . .
H22A H 0.5943 0.5892 0.5721 0.034 Uiso 1 1 calc R U
H22B H 0.4118 0.5833 0.5739 0.034 Uiso 1 1 calc R U
C23 C 0.4986(5) 0.6448(2) 0.6566(2) 0.0310(10) Uani 1 1 d . .
H23A H 0.3982 0.6674 0.6670 0.037 Uiso 1 1 calc R U
H23B H 0.5126 0.6024 0.6892 0.037 Uiso 1 1 calc R U
C24 C 0.5943(5) 0.7591(2) 0.6232(2) 0.0274(9) Uani 1 1 d . .
H24A H 0.6754 0.7959 0.6325 0.033 Uiso 1 1 calc R U
H24B H 0.4947 0.7825 0.6338 0.033 Uiso 1 1 calc R U
C25 C 0.5986(5) 0.7371(2) 0.54565(19) 0.0240(8) Uani 1 1 d . .
H25A H 0.5754 0.7807 0.5158 0.029 Uiso 1 1 calc R U
H25B H 0.7026 0.7199 0.5334 0.029 Uiso 1 1 calc R U
C26 C 1.0020(4) 0.6550(3) -0.1143(2) 0.0311(10) Uani 1 1 d . .
H26A H 1.0115 0.7058 -0.1316 0.047 Uiso 1 1 calc R U
H26B H 0.9731 0.6226 -0.1538 0.047 Uiso 1 1 calc R U
H26C H 1.1001 0.6388 -0.0946 0.047 Uiso 1 1 calc R U
C27 C 0.7333(4) 0.6775(2) -0.0876(2) 0.0286(9) Uani 1 1 d . .
H27A H 0.7421 0.7294 -0.1017 0.043 Uiso 1 1 calc R U
H27B H 0.6533 0.6724 -0.0515 0.043 Uiso 1 1 calc R U
H27C H 0.7069 0.6476 -0.1293 0.043 Uiso 1 1 calc R U
C28 C 0.9268(4) 0.69907(19) 0.0038(2) 0.0233(8) Uani 1 1 d . .
H28A H 1.0198 0.6794 0.0257 0.035 Uiso 1 1 calc R U
H28B H 0.8441 0.6995 0.0389 0.035 Uiso 1 1 calc R U
H28C H 0.9457 0.7495 -0.0129 0.035 Uiso 1 1 calc R U
C29 C 0.8654(4) 0.5742(2) -0.0315(2) 0.0288(9) Uani 1 1 d . .
H29A H 0.8387 0.5418 -0.0713 0.043 Uiso 1 1 calc R U
H29B H 0.7846 0.5722 0.0045 0.043 Uiso 1 1 calc R U
H29C H 0.9620 0.5577 -0.0104 0.043 Uiso 1 1 calc R U
C30 C -0.1174(5) 0.7113(3) 0.2059(2) 0.0423(12) Uani 1 1 d . .
H30A H -0.1690 0.7345 0.2464 0.063 Uiso 1 1 calc R U
H30B H -0.1639 0.7285 0.1615 0.063 Uiso 1 1 calc R U
H30C H -0.0089 0.7246 0.2065 0.063 Uiso 1 1 calc R U
N1 N 0.5225(3) 0.63666(16) 0.18790(16) 0.0178(6) Uani 1 1 d . .
H1 H 0.6253 0.6377 0.1988 0.021 Uiso 1 1 d R U
N2 N 0.4884(3) 0.67853(17) 0.53002(16) 0.0226(7) Uani 1 1 d . .
N3 N 0.8823(3) 0.65163(16) -0.05770(16) 0.0207(7) Uani 1 1 d . .
O1 O 0.0930(3) 0.58260(15) 0.11746(14) 0.0282(6) Uani 1 1 d . .
O2 O 0.6049(3) 0.65513(14) 0.07591(13) 0.0253(6) Uani 1 1 d . .
O3 O 0.6153(3) 0.69742(14) 0.66930(13) 0.0264(6) Uani 1 1 d . .
O4 O -0.1326(3) 0.63240(17) 0.21092(15) 0.0363(7) Uani 1 1 d . .
H4 H -0.0800 0.6123 0.1790 0.054 Uiso 1 1 calc R U
S1 S 0.42161(12) 0.37504(5) 0.19377(5) 0.0275(2) Uani 1 1 d . .
S2 S 0.32737(11) 0.60627(5) -0.00229(5) 0.0246(2) Uani 1 1 d . .
Cl1 Cl 0.40935(12) 0.57946(6) -0.16104(5) 0.0345(3) Uani 1 1 d . .

loop_
_atom_site_aniso_label
_atom_site_aniso_U_11
_atom_site_aniso_U_22
_atom_site_aniso_U_33
_atom_site_aniso_U_23
_atom_site_aniso_U_13
_atom_site_aniso_U_12
C1 0.0198(17) 0.0178(18) 0.0182(19) 0.0004(14) 0.0004(15) -0.0009(15)
C2 0.0200(17) 0.020(2) 0.020(2) -0.0003(16) 0.0013(14) 0.0026(16)
C3 0.0238(19) 0.0169(19) 0.027(2) -0.0018(17) -0.0033(15) 0.0030(15)
C4 0.0233(17) 0.0181(19) 0.0175(19) -0.0007(15) -0.0050(14) 0.0043(15)
C5 0.0261(18) 0.0137(18) 0.020(2) -0.0003(15) -0.0023(16) 0.0019(15)
C6 0.0271(19) 0.0195(19) 0.0133(18) -0.0001(15) 0.0018(14) 0.0012(15)
C7 0.0272(19) 0.0174(19) 0.023(2) 0.0011(15) -0.0003(16) 0.0007(16)
C8 0.033(2) 0.026(2) 0.024(2) 0.0018(16) 0.0031(17) 0.0115(18)
C9 0.0252(19) 0.024(2) 0.023(2) 0.0018(16) 0.0001(16) 0.0001(17)
C10 0.0195(18) 0.0222(19) 0.023(2) -0.0052(16) 0.0009(15) -0.0066(15)
C11 0.0263(19) 0.031(2) 0.021(2) -0.0027(17) -0.0012(16) -0.0103(17)
C12 0.030(2) 0.041(3) 0.030(2) -0.015(2) 0.0052(18) -0.013(2)
C13 0.025(2) 0.028(2) 0.043(3) -0.016(2) 0.0036(18) -0.0003(17)
C14 0.0298(19) 0.022(2) 0.035(2) -0.0040(18) -0.0034(19) -0.0013(17)
C15 0.0237(18) 0.020(2) 0.026(2) -0.0023(17) 0.0007(16) -0.0035(16)
C16 0.0153(16) 0.0178(18) 0.0204(19) -0.0009(16) 0.0005(14) 0.0025(14)
C17 0.0250(19) 0.0179(19) 0.026(2) -0.0005(16) -0.0012(16) -0.0032(16)
C18 0.0248(18) 0.0197(19) 0.0184(19) 0.0019(15) 0.0035(16) -0.0019(16)
C19 0.0222(18) 0.021(2) 0.018(2) -0.0010(16) -0.0007(15) 0.0037(15)
C20 0.033(2) 0.0167(19) 0.023(2) -0.0025(16) -0.0008(16) -0.0042(16)
C21 0.0293(19) 0.0169(18) 0.018(2) 0.0022(16) 0.0010(16) 0.0002(15)
C22 0.036(2) 0.029(2) 0.019(2) 0.0046(18) 0.0001(17) -0.0089(19)
C23 0.032(2) 0.039(2) 0.022(2) 0.0050(19) 0.0008(18) -0.0073(18)
C24 0.039(2) 0.020(2) 0.024(2) -0.0004(16) -0.0072(19) 0.0052(18)
C25 0.0293(19) 0.0174(18) 0.025(2) -0.0008(15) -0.0022(17) -0.0011(17)
C26 0.0242(19) 0.048(3) 0.021(2) -0.0022(19) 0.0033(17) 0.0009(19)
C27 0.0230(18) 0.032(2) 0.031(2) 0.0016(19) -0.0057(16) 0.0025(17)
C28 0.0265(18) 0.0228(19) 0.0206(19) -0.0027(16) 0.0007(17) -0.0029(16)
C29 0.030(2) 0.019(2) 0.037(2) -0.0003(18) -0.0023(17) -0.0007(16)
C30 0.034(2) 0.051(3) 0.041(3) -0.018(2) -0.006(2) -0.004(2)
N1 0.0183(14) 0.0193(16) 0.0158(16) 0.0008(13) -0.0019(12) -0.0008(12)
N2 0.0267(16) 0.0229(17) 0.0182(17) -0.0017(14) -0.0020(13) -0.0013(14)
N3 0.0213(15) 0.0201(15) 0.0208(17) -0.0016(13) 0.0003(13) -0.0005(13)
O1 0.0218(13) 0.0349(16) 0.0280(15) 0.0016(12) -0.0055(12) -0.0043(12)
O2 0.0254(13) 0.0289(14) 0.0216(14) 0.0016(11) 0.0045(11) -0.0024(12)
O3 0.0299(14) 0.0289(15) 0.0205(14) 0.0001(11) -0.0043(11) 0.0005(12)
O4 0.0298(16) 0.0465(19) 0.0326(18) -0.0003(14) 0.0024(12) -0.0008(13)
S1 0.0407(5) 0.0172(5) 0.0245(5) -0.0014(4) 0.0007(4) 0.0006(4)
S2 0.0317(5) 0.0249(5) 0.0173(5) -0.0005(4) -0.0045(4) 0.0043(4)
Cl1 0.0375(5) 0.0482(6) 0.0179(5) 0.0022(4) -0.0033(4) -0.0106(5)

loop_
_atom_type_symbol
_atom_type_description
_atom_type_scat_dispersion_real
_atom_type_scat_dispersion_imag
_atom_type_scat_source
C C 0.0033 0.0016 'International Tables Vol C Tables 4.2.6.8 and 6.1.1.4'
H H 0.0000 0.0000 'International Tables Vol C Tables 4.2.6.8 and 6.1.1.4'
N N 0.0061 0.0033 'International Tables Vol C Tables 4.2.6.8 and 6.1.1.4'
O O 0.0106 0.0060 'International Tables Vol C Tables 4.2.6.8 and 6.1.1.4'
S S 0.1246 0.1234 'International Tables Vol C Tables 4.2.6.8 and 6.1.1.4'
Cl Cl 0.1484 0.1585 'International Tables Vol C Tables 4.2.6.8 and 6.1.1.4'

loop_
_geom_angle_atom_site_label_1
_geom_angle_atom_site_label_2
_geom_angle_atom_site_label_3
_geom_angle
N1 C1 C16 110.7(3)
N1 C1 C2 106.2(3)
C16 C1 C2 109.5(3)
N1 C1 C6 108.4(3)
C16 C1 C6 111.1(3)
C2 C1 C6 110.9(3)
C3 C2 C1 113.7(3)
C3 C2 H2A 108.8
C1 C2 H2A 108.8
C3 C2 H2B 108.8
C1 C2 H2B 108.8
H2A C2 H2B 107.7
O1 C3 C4 126.3(4)
O1 C3 C2 118.7(3)
C4 C3 C2 115.0(3)
C3 C4 C5 122.3(3)
C3 C4 S2 120.6(3)
C5 C4 S2 117.0(3)
O2 C5 N1 118.7(3)
O2 C5 C4 123.1(3)
N1 C5 C4 118.2(3)
C7 C6 C9 111.0(3)
C7 C6 C1 125.2(3)
C9 C6 C1 123.7(3)
C6 C7 S1 112.7(3)
C6 C7 H7 123.7
S1 C7 H7 123.7
C9 C8 S1 111.6(3)
C9 C8 H8 124.2
S1 C8 H8 124.2
C8 C9 C6 113.5(4)
C8 C9 H9 123.3
C6 C9 H9 123.3
C11 C10 C15 117.8(3)
C11 C10 S2 119.6(3)
C15 C10 S2 122.6(3)
C10 C11 C12 122.2(4)
C10 C11 Cl1 118.9(3)
C12 C11 Cl1 118.9(3)
C13 C12 C11 119.2(4)
C13 C12 H12 120.4
C11 C12 H12 120.4
C12 C13 C14 119.7(4)
C12 C13 H13 120.1
C14 C13 H13 120.1
C15 C14 C13 120.4(4)
C15 C14 H14 119.8
C13 C14 H14 119.8
C14 C15 C10 120.7(4)
C14 C15 H15 119.7
C10 C15 H15 119.7
C21 C16 C17 116.9(3)
C21 C16 C1 122.5(3)
C17 C16 C1 120.4(3)
C18 C17 C16 122.1(3)
C18 C17 H17 118.9
C16 C17 H17 118.9
C17 C18 C19 121.1(3)
C17 C18 H18 119.5
C19 C18 H18 119.5
C20 C19 C18 117.1(3)
C20 C19 N2 122.0(3)
C18 C19 N2 120.9(3)
C21 C20 C19 121.2(3)
C21 C20 H20 119.4
C19 C20 H20 119.4
C16 C21 C20 121.5(3)
C16 C21 H21 119.2
C20 C21 H21 119.2
N2 C22 C23 111.3(3)
N2 C22 H22A 109.4
C23 C22 H22A 109.4
N2 C22 H22B 109.4
C23 C22 H22B 109.4
H22A C22 H22B 108.0
O3 C23 C22 112.4(3)
O3 C23 H23A 109.1
C22 C23 H23A 109.1
O3 C23 H23B 109.1
C22 C23 H23B 109.1
H23A C23 H23B 107.9
O3 C24 C25 112.1(3)
O3 C24 H24A 109.2
C25 C24 H24A 109.2
O3 C24 H24B 109.2
C25 C24 H24B 109.2
H24A C24 H24B 107.9
N2 C25 C24 111.6(3)
N2 C25 H25A 109.3
C24 C25 H25A 109.3
N2 C25 H25B 109.3
C24 C25 H25B 109.3
H25A C25 H25B 108.0
N3 C26 H26A 109.5
N3 C26 H26B 109.5
H26A C26 H26B 109.5
N3 C26 H26C 109.5
H26A C26 H26C 109.5
H26B C26 H26C 109.5
N3 C27 H27A 109.5
N3 C27 H27B 109.5
H27A C27 H27B 109.5
N3 C27 H27C 109.5
H27A C27 H27C 109.5
H27B C27 H27C 109.5
N3 C28 H28A 109.5
N3 C28 H28B 109.5
H28A C28 H28B 109.5
N3 C28 H28C 109.5
H28A C28 H28C 109.5
H28B C28 H28C 109.5
N3 C29 H29A 109.5
N3 C29 H29B 109.5
H29A C29 H29B 109.5
N3 C29 H29C 109.5
H29A C29 H29C 109.5
H29B C29 H29C 109.5
O4 C30 H30A 109.5
O4 C30 H30B 109.5
H30A C30 H30B 109.5
O4 C30 H30C 109.5
H30A C30 H30C 109.5
H30B C30 H30C 109.5
C5 N1 C1 120.1(3)
C5 N1 H1 111.5
C1 N1 H1 117.6
C19 N2 C25 116.0(3)
C19 N2 C22 115.8(3)
C25 N2 C22 112.0(3)
C28 N3 C26 110.1(3)
C28 N3 C29 108.1(3)
C26 N3 C29 110.0(3)
C28 N3 C27 109.8(3)
C26 N3 C27 109.3(3)
C29 N3 C27 109.4(3)
C23 O3 C24 109.4(3)
C30 O4 H4 109.5
C7 S1 C8 91.25(18)
C4 S2 C10 104.34(17)

loop_
_geom_bond_atom_site_label_1
_geom_bond_atom_site_label_2
_geom_bond_distance
C1 N1 1.479(4)
C1 C16 1.522(5)
C1 C2 1.525(5)
C1 C6 1.527(5)
C2 C3 1.514(5)
C2 H2A 0.9900
C2 H2B 0.9900
C3 O1 1.251(4)
C3 C4 1.405(5)
C4 C5 1.455(5)
C4 S2 1.747(4)
C5 O2 1.245(4)
C5 N1 1.369(5)
C6 C7 1.360(5)
C6 C9 1.425(5)
C7 S1 1.711(4)
C7 H7 0.9500
C8 C9 1.348(5)
C8 S1 1.714(4)
C8 H8 0.9500
C9 H9 0.9500
C10 C11 1.385(5)
C10 C15 1.396(5)
C10 S2 1.776(4)
C11 C12 1.388(6)
C11 Cl1 1.746(4)
C12 C13 1.380(6)
C12 H12 0.9500
C13 C14 1.393(6)
C13 H13 0.9500
C14 C15 1.384(5)
C14 H14 0.9500
C15 H15 0.9500
C16 C21 1.386(5)
C16 C17 1.391(5)
C17 C18 1.376(5)
C17 H17 0.9500
C18 C19 1.397(5)
C18 H18 0.9500
C19 C20 1.394(5)
C19 N2 1.417(5)
C20 C21 1.389(5)
C20 H20 0.9500
C21 H21 0.9500
C22 N2 1.471(5)
C22 C23 1.506(5)
C22 H22A 0.9900
C22 H22B 0.9900
C23 O3 1.418(5)
C23 H23A 0.9900
C23 H23B 0.9900
C24 O3 1.425(4)
C24 C25 1.512(5)
C24 H24A 0.9900
C24 H24B 0.9900
C25 N2 1.464(5)
C25 H25A 0.9900
C25 H25B 0.9900
C26 N3 1.495(5)
C26 H26A 0.9800
C26 H26B 0.9800
C26 H26C 0.9800
C27 N3 1.496(5)
C27 H27A 0.9800
C27 H27B 0.9800
C27 H27C 0.9800
C28 N3 1.492(5)
C28 H28A 0.9800
C28 H28B 0.9800
C28 H28C 0.9800
C29 N3 1.496(5)
C29 H29A 0.9800
C29 H29B 0.9800
C29 H29C 0.9800
C30 O4 1.440(6)
C30 H30A 0.9800
C30 H30B 0.9800
C30 H30C 0.9800
N1 H1 0.9236
O4 H4 0.8400
